data_4107077
loop_
_publ_author_name
'Wai Yiu Hung'
'Bin Liu'
'Wangge Shou'
'Ting Bin Wen'
'Chuan Shi'
'Herman H.-Y. Sung'
'Ian D. Williams'
'Zhenyang Lin'
'Guochen Jia'

_publ_section_title
;
 Electrophilic Substitution Reactions of Metallabenzynes
;
_journal_name_full 'Journal of the American Chemical Society'
_journal_page_first 18350
_journal_page_last 18360
_journal_paper_doi 10.1021/ja207315h
_journal_volume 133
_journal_year 2011
_chemical_formula_moiety 'C45 H43 Cl2 N O2 Os P2 Si, 2(C6 H6)'
_chemical_formula_sum 'C57 H55 Cl2 N O2 Os P2 Si'
_chemical_formula_weight 1137.15
_chemical_name_systematic
; 
 ? 
;
_space_group_IT_number 14
_symmetry_cell_setting monoclinic
_symmetry_space_group_name_Hall '-P 2ybc'
_symmetry_space_group_name_H-M 'P 1 21/c 1'
_atom_sites_solution_hydrogens geom
_atom_sites_solution_primary direct
_atom_sites_solution_secondary difmap
_audit_creation_method SHELXL-97
_cell_angle_alpha 90.00
_cell_angle_beta 99.125(18)
_cell_angle_gamma 90.00
_cell_formula_units_Z 4
_cell_length_a 10.386(11)
_cell_length_b 18.76(2)
_cell_length_c 27.36(3)
_cell_measurement_reflns_used 8392
_cell_measurement_temperature 253(2)
_cell_measurement_theta_max 28.07
_cell_measurement_theta_min 2.26
_cell_volume 5263(10)
_computing_structure_refinement 'SHELXL-97 (Sheldrick, 1997)'
_computing_structure_solution 'SHELXS-97 (Sheldrick, 1990)'
_diffrn_ambient_temperature 253(2)
_diffrn_detector_area_resol_mean 8
_diffrn_measured_fraction_theta_full 0.985
_diffrn_measured_fraction_theta_max 0.985
_diffrn_measurement_device_type 'Bruker SMART APEX CCD area detector'
_diffrn_measurement_method '\w and \f scans'
_diffrn_radiation_monochromator graphite
_diffrn_radiation_source 'fine-focus sealed tube'
_diffrn_radiation_type MoK\a
_diffrn_radiation_wavelength 0.71073
_diffrn_reflns_av_R_equivalents 0.0337
_diffrn_reflns_av_sigmaI/netI 0.0302
_diffrn_reflns_limit_h_max 12
_diffrn_reflns_limit_h_min -12
_diffrn_reflns_limit_k_max 22
_diffrn_reflns_limit_k_min -22
_diffrn_reflns_limit_l_max 32
_diffrn_reflns_limit_l_min -32
_diffrn_reflns_number 36763
_diffrn_reflns_theta_full 25.00
_diffrn_reflns_theta_max 25.00
_diffrn_reflns_theta_min 1.32
_exptl_absorpt_coefficient_mu 2.649
_exptl_absorpt_correction_T_max 1.00
_exptl_absorpt_correction_T_min 0.73
_exptl_absorpt_correction_type multi-scan
_exptl_absorpt_process_details SADABS
_exptl_crystal_colour purple
_exptl_crystal_density_diffrn 1.435
_exptl_crystal_description plate
_exptl_crystal_F_000 2296
_exptl_crystal_size_max 0.20
_exptl_crystal_size_mid 0.20
_exptl_crystal_size_min 0.05
_refine_diff_density_max 0.910
_refine_diff_density_min -0.365
_refine_diff_density_rms 0.063
_refine_ls_extinction_method none
_refine_ls_goodness_of_fit_ref 0.982
_refine_ls_hydrogen_treatment constr
_refine_ls_matrix_type full
_refine_ls_number_parameters 595
_refine_ls_number_reflns 9155
_refine_ls_number_restraints 0
_refine_ls_restrained_S_all 0.982
_refine_ls_R_factor_all 0.0307
_refine_ls_R_factor_gt 0.0226
_refine_ls_shift/su_max 0.008
_refine_ls_shift/su_mean 0.000
_refine_ls_structure_factor_coef Fsqd
_refine_ls_weighting_details 'calc w=1/[\s^2^(Fo^2^)+(0.0260P)^2^+0.0000P] where P=(Fo^2^+2Fc^2^)/3'
_refine_ls_weighting_scheme calc
_refine_ls_wR_factor_gt 0.0480
_refine_ls_wR_factor_ref 0.0499
_reflns_number_gt 7796
_reflns_number_total 9155
_reflns_threshold_expression >2sigma(I)
_cod_data_source_file ja207315h_si_001.cif
_cod_data_source_block yiu39
_cod_original_cell_volume 5265(10)
_cod_original_sg_symbol_Hall -P2ybc
_cod_database_code 4107077

loop_
_symmetry_equiv_pos_as_xyz
'x, y, z'
'-x, y+1/2, -z+1/2'
'-x, -y, -z'
'x, -y-1/2, z-1/2'

loop_
_atom_site_label
_atom_site_type_symbol
_atom_site_fract_x
_atom_site_fract_y
_atom_site_fract_z
_atom_site_U_iso_or_equiv
_atom_site_adp_type
_atom_site_occupancy
_atom_site_symmetry_multiplicity
_atom_site_calc_flag
_atom_site_refinement_flags
Os1 Os 0.548389(9) 0.221152(5) 0.649971(3) 0.02713(4) Uani 1 1 d .
Cl1 Cl 0.50728(7) 0.09424(3) 0.66289(3) 0.04320(17) Uani 1 1 d .
Cl2 Cl 0.76315(6) 0.18699(4) 0.62901(3) 0.04021(16) Uani 1 1 d .
P1 P 0.44349(7) 0.20247(3) 0.56527(2) 0.03090(15) Uani 1 1 d .
P2 P 0.64489(6) 0.22752(3) 0.73655(2) 0.02913(14) Uani 1 1 d .
Si1 Si 0.18643(8) 0.34380(5) 0.68920(3) 0.0509(2) Uani 1 1 d .
O1 O 0.7373(3) 0.44722(12) 0.62851(10) 0.0763(7) Uani 1 1 d .
O2 O 0.5503(3) 0.49215(12) 0.59795(9) 0.0774(7) Uani 1 1 d .
N1 N 0.6189(3) 0.44562(12) 0.62164(9) 0.0508(6) Uani 1 1 d .
C1 C 0.4140(2) 0.27458(13) 0.66176(9) 0.0319(6) Uani 1 1 d .
C2 C 0.3525(3) 0.33830(15) 0.66734(10) 0.0385(6) Uani 1 1 d .
C3 C 0.4282(3) 0.39675(14) 0.65629(10) 0.0403(7) Uani 1 1 d .
C4 C 0.5500(3) 0.38366(14) 0.63902(9) 0.0371(6) Uani 1 1 d .
C5 C 0.6108(3) 0.31958(13) 0.63613(9) 0.0314(6) Uani 1 1 d .
H5A H 0.6925 0.3217 0.6264 0.038 Uiso 1 1 calc R
C6 C 0.3852(4) 0.47179(16) 0.66553(13) 0.0665(10) Uani 1 1 d .
H6A H 0.3023 0.4704 0.6769 0.100 Uiso 1 1 calc R
H6B H 0.3772 0.4987 0.6354 0.100 Uiso 1 1 calc R
H6C H 0.4485 0.4940 0.6902 0.100 Uiso 1 1 calc R
C7 C 0.0771(3) 0.4038(2) 0.64718(13) 0.0821(12) Uani 1 1 d .
H7A H -0.0058 0.4072 0.6583 0.123 Uiso 1 1 calc R
H7B H 0.0650 0.3849 0.6142 0.123 Uiso 1 1 calc R
H7C H 0.1157 0.4504 0.6474 0.123 Uiso 1 1 calc R
C8 C 0.2117(3) 0.3742(2) 0.75443(12) 0.0746(11) Uani 1 1 d .
H8A H 0.1290 0.3775 0.7657 0.112 Uiso 1 1 calc R
H8B H 0.2529 0.4202 0.7567 0.112 Uiso 1 1 calc R
H8C H 0.2662 0.3407 0.7746 0.112 Uiso 1 1 calc R
C9 C 0.1096(3) 0.2546(2) 0.68678(17) 0.0844(13) Uani 1 1 d .
H9A H 0.0268 0.2579 0.6980 0.127 Uiso 1 1 calc R
H9B H 0.1651 0.2224 0.7077 0.127 Uiso 1 1 calc R
H9C H 0.0970 0.2373 0.6534 0.127 Uiso 1 1 calc R
C11 C 0.2883(2) 0.15396(13) 0.55993(10) 0.0359(6) Uani 1 1 d .
C12 C 0.2311(3) 0.12820(15) 0.51395(11) 0.0457(7) Uani 1 1 d .
H12A H 0.2755 0.1316 0.4871 0.055 Uiso 1 1 calc R
C13 C 0.1077(3) 0.09737(17) 0.50784(13) 0.0565(8) Uani 1 1 d .
H13A H 0.0710 0.0798 0.4770 0.068 Uiso 1 1 calc R
C14 C 0.0395(3) 0.09263(17) 0.54666(14) 0.0626(9) Uani 1 1 d .
H14A H -0.0435 0.0727 0.5422 0.075 Uiso 1 1 calc R
C15 C 0.0952(3) 0.11760(19) 0.59230(13) 0.0665(10) Uani 1 1 d .
H15A H 0.0493 0.1147 0.6188 0.080 Uiso 1 1 calc R
C16 C 0.2201(3) 0.14737(16) 0.59937(11) 0.0505(8) Uani 1 1 d .
H16A H 0.2576 0.1629 0.6307 0.061 Uiso 1 1 calc R
C21 C 0.3956(3) 0.28664(13) 0.53368(9) 0.0347(6) Uani 1 1 d .
C22 C 0.2669(3) 0.30770(16) 0.52272(12) 0.0514(8) Uani 1 1 d .
H22A H 0.2016 0.2787 0.5315 0.062 Uiso 1 1 calc R
C23 C 0.2344(3) 0.37165(18) 0.49871(13) 0.0665(10) Uani 1 1 d .
H23A H 0.1476 0.3858 0.4919 0.080 Uiso 1 1 calc R
C24 C 0.3306(4) 0.41441(18) 0.48491(12) 0.0625(9) Uani 1 1 d .
H24A H 0.3083 0.4569 0.4682 0.075 Uiso 1 1 calc R
C25 C 0.4599(3) 0.39442(16) 0.49584(11) 0.0518(8) Uani 1 1 d .
H25A H 0.5245 0.4235 0.4866 0.062 Uiso 1 1 calc R
C26 C 0.4932(3) 0.33140(15) 0.52037(10) 0.0425(7) Uani 1 1 d .
H26A H 0.5804 0.3183 0.5282 0.051 Uiso 1 1 calc R
C31 C 0.5353(3) 0.15394(14) 0.52377(10) 0.0382(6) Uani 1 1 d .
C32 C 0.5478(3) 0.17757(18) 0.47672(11) 0.0562(8) Uani 1 1 d .
H32A H 0.5125 0.2212 0.4654 0.067 Uiso 1 1 calc R
C33 C 0.6135(4) 0.1357(2) 0.44626(13) 0.0715(10) Uani 1 1 d .
H33A H 0.6210 0.1517 0.4147 0.086 Uiso 1 1 calc R
C34 C 0.6665(3) 0.0719(2) 0.46230(14) 0.0666(10) Uani 1 1 d .
H34A H 0.7101 0.0444 0.4418 0.080 Uiso 1 1 calc R
C35 C 0.6552(3) 0.04837(19) 0.50880(13) 0.0671(10) Uani 1 1 d .
H35A H 0.6912 0.0048 0.5199 0.081 Uiso 1 1 calc R
C36 C 0.5904(3) 0.08923(16) 0.53934(11) 0.0529(8) Uani 1 1 d .
H36A H 0.5838 0.0728 0.5709 0.064 Uiso 1 1 calc R
C41 C 0.6767(3) 0.32010(13) 0.75591(9) 0.0351(6) Uani 1 1 d .
C42 C 0.7788(3) 0.35682(15) 0.73950(11) 0.0480(7) Uani 1 1 d .
H42A H 0.8339 0.3333 0.7212 0.058 Uiso 1 1 calc R
C43 C 0.7978(3) 0.42836(17) 0.75062(14) 0.0657(10) Uani 1 1 d .
H43A H 0.8661 0.4528 0.7399 0.079 Uiso 1 1 calc R
C44 C 0.7156(4) 0.46357(18) 0.77752(15) 0.0761(11) Uani 1 1 d .
H44A H 0.7288 0.5117 0.7849 0.091 Uiso 1 1 calc R
C45 C 0.6149(4) 0.42805(18) 0.79346(15) 0.0754(11) Uani 1 1 d .
H45A H 0.5597 0.4522 0.8114 0.090 Uiso 1 1 calc R
C46 C 0.5947(3) 0.35599(16) 0.78292(12) 0.0542(8) Uani 1 1 d .
H46A H 0.5265 0.3320 0.7940 0.065 Uiso 1 1 calc R
C51 C 0.5411(3) 0.19482(14) 0.78021(10) 0.0365(6) Uani 1 1 d .
C52 C 0.4143(3) 0.17247(18) 0.76467(12) 0.0552(8) Uani 1 1 d .
H52A H 0.3804 0.1726 0.7311 0.066 Uiso 1 1 calc R
C53 C 0.3373(4) 0.1500(2) 0.79859(14) 0.0751(11) Uani 1 1 d .
H53A H 0.2518 0.1357 0.7875 0.090 Uiso 1 1 calc R
C54 C 0.3845(4) 0.14830(19) 0.84796(14) 0.0687(10) Uani 1 1 d .
H54A H 0.3317 0.1335 0.8705 0.082 Uiso 1 1 calc R
C55 C 0.5109(4) 0.1688(2) 0.86408(12) 0.0670(10) Uani 1 1 d .
H55A H 0.5446 0.1673 0.8977 0.080 Uiso 1 1 calc R
C56 C 0.5881(3) 0.19151(19) 0.83046(12) 0.0587(9) Uani 1 1 d .
H56A H 0.6739 0.2050 0.8418 0.070 Uiso 1 1 calc R
C61 C 0.7972(2) 0.17928(14) 0.75792(10) 0.0346(6) Uani 1 1 d .
C62 C 0.8084(3) 0.10935(15) 0.74236(11) 0.0480(7) Uani 1 1 d .
H62A H 0.7453 0.0907 0.7178 0.058 Uiso 1 1 calc R
C63 C 0.9120(3) 0.06725(16) 0.76295(13) 0.0580(9) Uani 1 1 d .
H63A H 0.9184 0.0207 0.7519 0.070 Uiso 1 1 calc R
C64 C 1.0063(3) 0.09363(17) 0.79986(12) 0.0541(8) Uani 1 1 d .
H64A H 1.0746 0.0648 0.8143 0.065 Uiso 1 1 calc R
C65 C 0.9976(3) 0.16302(17) 0.81485(12) 0.0559(8) Uani 1 1 d .
H65A H 1.0614 0.1815 0.8392 0.067 Uiso 1 1 calc R
C66 C 0.8940(3) 0.20602(16) 0.79385(11) 0.0467(7) Uani 1 1 d .
H66A H 0.8898 0.2531 0.8041 0.056 Uiso 1 1 calc R
C71 C 0.0210(7) 0.1170(4) 0.36986(19) 0.122(2) Uani 1 1 d .
H71A H -0.0645 0.1333 0.3668 0.147 Uiso 1 1 calc R
C72 C 0.1226(9) 0.1640(3) 0.38074(18) 0.127(3) Uani 1 1 d .
H72A H 0.1060 0.2119 0.3862 0.152 Uiso 1 1 calc R
C73 C 0.2484(7) 0.1407(3) 0.38362(15) 0.1100(18) Uani 1 1 d .
H73A H 0.3172 0.1729 0.3893 0.132 Uiso 1 1 calc R
C74 C 0.2723(6) 0.0699(3) 0.37805(15) 0.0994(15) Uani 1 1 d .
H74A H 0.3573 0.0530 0.3810 0.119 Uiso 1 1 calc R
C75 C 0.1683(7) 0.0240(3) 0.36792(15) 0.1003(17) Uani 1 1 d .
H75A H 0.1833 -0.0244 0.3639 0.120 Uiso 1 1 calc R
C76 C 0.0441(6) 0.0483(3) 0.36376(16) 0.1100(17) Uani 1 1 d .
H76A H -0.0253 0.0167 0.3566 0.132 Uiso 1 1 calc R
C81 C 0.8714(5) 0.3064(4) 0.4421(2) 0.122(2) Uani 1 1 d .
H81A H 0.8783 0.2759 0.4159 0.147 Uiso 1 1 calc R
C82 C 0.8569(5) 0.3755(3) 0.43373(17) 0.1013(15) Uani 1 1 d .
H82A H 0.8508 0.3931 0.4017 0.122 Uiso 1 1 calc R
C83 C 0.8509(4) 0.4203(3) 0.4717(2) 0.0935(13) Uani 1 1 d .
H83A H 0.8420 0.4690 0.4659 0.112 Uiso 1 1 calc R
C84 C 0.8576(4) 0.3952(3) 0.51832(18) 0.0963(15) Uani 1 1 d .
H84A H 0.8537 0.4268 0.5442 0.116 Uiso 1 1 calc R
C85 C 0.8699(4) 0.3253(4) 0.5277(2) 0.1043(17) Uani 1 1 d .
H85A H 0.8739 0.3084 0.5599 0.125 Uiso 1 1 calc R
C86 C 0.8767(5) 0.2787(3) 0.4896(3) 0.120(2) Uani 1 1 d .
H86A H 0.8845 0.2299 0.4953 0.144 Uiso 1 1 calc R

loop_
_atom_site_aniso_label
_atom_site_aniso_U_11
_atom_site_aniso_U_22
_atom_site_aniso_U_33
_atom_site_aniso_U_23
_atom_site_aniso_U_13
_atom_site_aniso_U_12
Os1 0.02792(6) 0.02423(6) 0.02997(6) -0.00005(4) 0.00685(4) -0.00087(4)
Cl1 0.0492(4) 0.0290(3) 0.0509(4) 0.0033(3) 0.0065(3) -0.0067(3)
Cl2 0.0338(4) 0.0404(4) 0.0484(4) -0.0031(3) 0.0126(3) 0.0028(3)
P1 0.0313(4) 0.0298(4) 0.0321(4) -0.0006(3) 0.0066(3) -0.0001(3)
P2 0.0295(3) 0.0264(3) 0.0319(3) -0.0003(3) 0.0060(3) 0.0000(3)
Si1 0.0371(5) 0.0684(6) 0.0480(5) -0.0073(4) 0.0089(4) 0.0157(4)
O1 0.0739(17) 0.0555(15) 0.105(2) 0.0133(13) 0.0321(16) -0.0183(13)
O2 0.117(2) 0.0438(14) 0.0740(17) 0.0228(12) 0.0233(15) 0.0083(14)
N1 0.074(2) 0.0293(14) 0.0530(16) 0.0006(11) 0.0210(15) -0.0039(13)
C1 0.0293(14) 0.0361(15) 0.0302(13) 0.0015(11) 0.0045(11) -0.0016(11)
C2 0.0377(16) 0.0420(16) 0.0354(15) -0.0026(12) 0.0044(12) 0.0061(13)
C3 0.0511(18) 0.0343(15) 0.0350(15) 0.0009(12) 0.0050(13) 0.0111(13)
C4 0.0484(17) 0.0289(15) 0.0343(15) 0.0024(11) 0.0078(13) -0.0034(12)
C5 0.0361(15) 0.0286(14) 0.0300(14) 0.0010(10) 0.0070(11) -0.0072(11)
C6 0.085(3) 0.0382(18) 0.080(3) 0.0023(17) 0.026(2) 0.0164(17)
C7 0.063(2) 0.109(3) 0.071(3) -0.005(2) 0.000(2) 0.034(2)
C8 0.067(2) 0.105(3) 0.054(2) -0.009(2) 0.0152(18) 0.024(2)
C9 0.047(2) 0.096(3) 0.118(4) -0.017(3) 0.035(2) -0.008(2)
C11 0.0325(14) 0.0286(14) 0.0453(16) -0.0006(12) 0.0026(12) -0.0018(11)
C12 0.0428(17) 0.0470(17) 0.0458(17) -0.0034(14) 0.0025(14) -0.0042(14)
C13 0.051(2) 0.054(2) 0.059(2) -0.0082(16) -0.0084(17) -0.0103(15)
C14 0.0384(18) 0.060(2) 0.085(3) -0.0033(19) -0.0024(18) -0.0182(16)
C15 0.052(2) 0.082(3) 0.070(2) -0.0073(19) 0.0200(18) -0.0227(19)
C16 0.0444(18) 0.061(2) 0.0467(18) -0.0053(15) 0.0089(14) -0.0156(15)
C21 0.0406(16) 0.0344(15) 0.0296(14) 0.0008(11) 0.0068(12) 0.0003(12)
C22 0.0475(19) 0.0440(17) 0.065(2) 0.0090(15) 0.0161(16) 0.0063(14)
C23 0.053(2) 0.059(2) 0.087(3) 0.0191(19) 0.0111(19) 0.0186(17)
C24 0.076(3) 0.048(2) 0.064(2) 0.0182(16) 0.0145(19) 0.0146(18)
C25 0.065(2) 0.0461(18) 0.0458(18) 0.0089(14) 0.0135(16) -0.0049(16)
C26 0.0455(17) 0.0435(17) 0.0390(16) 0.0031(13) 0.0083(13) -0.0007(13)
C31 0.0353(15) 0.0419(16) 0.0375(16) -0.0096(12) 0.0064(12) -0.0010(12)
C32 0.069(2) 0.058(2) 0.0457(19) -0.0030(15) 0.0209(16) 0.0043(17)
C33 0.087(3) 0.082(3) 0.053(2) -0.0134(19) 0.034(2) 0.006(2)
C34 0.059(2) 0.076(3) 0.069(3) -0.031(2) 0.0237(19) 0.0046(19)
C35 0.074(2) 0.059(2) 0.066(2) -0.0180(18) 0.0066(19) 0.0234(18)
C36 0.065(2) 0.0485(19) 0.0456(18) -0.0057(14) 0.0085(15) 0.0114(16)
C41 0.0384(16) 0.0311(14) 0.0338(15) -0.0016(11) -0.0004(12) -0.0008(12)
C42 0.0482(18) 0.0405(17) 0.0548(19) 0.0013(14) 0.0072(15) -0.0094(14)
C43 0.068(2) 0.0411(19) 0.083(3) 0.0052(18) -0.002(2) -0.0218(17)
C44 0.098(3) 0.0337(19) 0.091(3) -0.0147(19) -0.003(2) -0.006(2)
C45 0.084(3) 0.046(2) 0.097(3) -0.025(2) 0.016(2) 0.009(2)
C46 0.056(2) 0.0405(18) 0.068(2) -0.0105(15) 0.0145(17) 0.0045(14)
C51 0.0406(16) 0.0324(14) 0.0390(16) 0.0041(12) 0.0138(13) 0.0044(12)
C52 0.0446(19) 0.076(2) 0.0470(19) 0.0068(16) 0.0144(15) -0.0090(16)
C53 0.057(2) 0.102(3) 0.073(3) 0.013(2) 0.030(2) -0.015(2)
C54 0.076(3) 0.072(2) 0.069(3) 0.0197(19) 0.048(2) 0.005(2)
C55 0.072(3) 0.093(3) 0.0399(19) 0.0150(18) 0.0209(17) 0.010(2)
C56 0.052(2) 0.080(2) 0.0448(19) 0.0060(17) 0.0094(16) -0.0025(17)
C61 0.0309(14) 0.0365(15) 0.0376(15) 0.0037(12) 0.0087(12) 0.0025(11)
C62 0.0464(18) 0.0351(16) 0.059(2) -0.0038(14) -0.0031(15) 0.0045(13)
C63 0.050(2) 0.0364(17) 0.085(3) 0.0004(16) 0.0001(18) 0.0111(14)
C64 0.0380(17) 0.054(2) 0.069(2) 0.0109(16) 0.0052(16) 0.0115(14)
C65 0.0380(17) 0.062(2) 0.062(2) -0.0061(17) -0.0085(15) 0.0055(15)
C66 0.0446(18) 0.0417(17) 0.0512(18) -0.0066(13) -0.0006(14) 0.0045(13)
C71 0.159(6) 0.125(5) 0.084(4) 0.035(4) 0.017(4) 0.052(5)
C72 0.235(8) 0.072(4) 0.065(3) 0.007(3) 0.001(4) 0.049(5)
C73 0.171(6) 0.096(4) 0.052(3) 0.018(3) -0.016(3) -0.025(4)
C74 0.123(4) 0.116(4) 0.056(3) 0.026(3) 0.006(3) 0.031(4)
C75 0.173(6) 0.072(3) 0.051(3) 0.007(2) 0.003(3) 0.029(4)
C76 0.145(5) 0.102(4) 0.074(3) 0.038(3) -0.008(3) -0.007(4)
C81 0.126(5) 0.125(5) 0.103(4) -0.044(4) -0.023(3) 0.033(4)
C82 0.104(4) 0.122(4) 0.074(3) -0.004(3) 0.001(3) 0.034(3)
C83 0.085(3) 0.090(3) 0.103(4) -0.010(3) 0.007(3) 0.022(2)
C84 0.083(3) 0.136(5) 0.071(3) -0.019(3) 0.014(2) 0.023(3)
C85 0.056(3) 0.163(6) 0.094(4) 0.035(4) 0.012(2) -0.005(3)
C86 0.080(3) 0.085(4) 0.180(7) 0.012(4) -0.028(4) -0.009(3)

loop_
_atom_type_symbol
_atom_type_description
_atom_type_scat_dispersion_real
_atom_type_scat_dispersion_imag
_atom_type_scat_source
C C 0.0033 0.0016 'International Tables Vol C Tables 4.2.6.8 and 6.1.1.4'
H H 0.0000 0.0000 'International Tables Vol C Tables 4.2.6.8 and 6.1.1.4'
N N 0.0061 0.0033 'International Tables Vol C Tables 4.2.6.8 and 6.1.1.4'
O O 0.0106 0.0060 'International Tables Vol C Tables 4.2.6.8 and 6.1.1.4'
Si Si 0.0817 0.0704 'International Tables Vol C Tables 4.2.6.8 and 6.1.1.4'
P P 0.1023 0.0942 'International Tables Vol C Tables 4.2.6.8 and 6.1.1.4'
Cl Cl 0.1484 0.1585 'International Tables Vol C Tables 4.2.6.8 and 6.1.1.4'
Os Os -1.2165 7.6030 'International Tables Vol C Tables 4.2.6.8 and 6.1.1.4'

loop_
_geom_angle_atom_site_label_1
_geom_angle_atom_site_label_2
_geom_angle_atom_site_label_3
_geom_angle
C1 Os1 C5 78.65(13)
C1 Os1 P2 90.55(9)
C5 Os1 P2 92.47(7)
C1 Os1 P1 90.48(9)
C5 Os1 P1 93.56(8)
P2 Os1 P1 173.97(2)
C1 Os1 Cl1 111.06(10)
C5 Os1 Cl1 170.28(8)
P2 Os1 Cl1 87.79(3)
P1 Os1 Cl1 86.29(3)
C1 Os1 Cl2 160.89(8)
C5 Os1 Cl2 82.25(9)
P2 Os1 Cl2 89.49(6)
P1 Os1 Cl2 91.49(6)
Cl1 Os1 Cl2 88.04(4)
C21 P1 C31 105.34(14)
C21 P1 C11 102.75(13)
C31 P1 C11 103.90(14)
C21 P1 Os1 111.95(10)
C31 P1 Os1 117.65(11)
C11 P1 Os1 113.79(10)
C41 P2 C61 105.60(13)
C41 P2 C51 103.09(13)
C61 P2 C51 101.13(14)
C41 P2 Os1 110.92(9)
C61 P2 Os1 119.25(9)
C51 P2 Os1 115.14(11)
C9 Si1 C8 107.91(19)
C9 Si1 C7 107.9(2)
C8 Si1 C7 112.82(18)
C9 Si1 C2 110.16(15)
C8 Si1 C2 108.69(15)
C7 Si1 C2 109.33(16)
O1 N1 O2 123.1(3)
O1 N1 C4 119.8(3)
O2 N1 C4 117.0(3)
C2 C1 Os1 153.7(2)
C1 C2 C3 111.6(3)
C1 C2 Si1 122.6(2)
C3 C2 Si1 125.8(2)
C2 C3 C4 119.1(2)
C2 C3 C6 119.9(3)
C4 C3 C6 120.9(3)
C5 C4 C3 127.4(2)
C5 C4 N1 114.9(2)
C3 C4 N1 117.7(2)
C4 C5 Os1 129.1(2)
C16 C11 C12 118.3(3)
C16 C11 P1 122.2(2)
C12 C11 P1 119.2(2)
C11 C12 C13 120.5(3)
C14 C13 C12 120.9(3)
C13 C14 C15 119.3(3)
C14 C15 C16 120.7(3)
C11 C16 C15 120.4(3)
C22 C21 C26 119.0(3)
C22 C21 P1 122.1(2)
C26 C21 P1 118.9(2)
C21 C22 C23 120.4(3)
C24 C23 C22 120.1(3)
C25 C24 C23 120.3(3)
C26 C25 C24 120.0(3)
C25 C26 C21 120.2(3)
C36 C31 C32 118.2(3)
C36 C31 P1 118.4(2)
C32 C31 P1 123.3(2)
C31 C32 C33 120.0(3)
C34 C33 C32 120.8(3)
C33 C34 C35 119.5(3)
C34 C35 C36 120.3(3)
C31 C36 C35 121.2(3)
C46 C41 C42 119.6(3)
C46 C41 P2 121.1(2)
C42 C41 P2 119.1(2)
C43 C42 C41 119.8(3)
C44 C43 C42 120.2(3)
C45 C44 C43 120.3(3)
C44 C45 C46 120.3(3)
C41 C46 C45 119.8(3)
C52 C51 C56 117.4(3)
C52 C51 P2 122.0(2)
C56 C51 P2 120.6(2)
C53 C52 C51 120.7(3)
C54 C53 C52 121.1(3)
C53 C54 C55 119.2(3)
C54 C55 C56 120.0(3)
C55 C56 C51 121.6(3)
C66 C61 C62 118.2(2)
C66 C61 P2 122.6(2)
C62 C61 P2 118.5(2)
C63 C62 C61 120.8(3)
C62 C63 C64 120.6(3)
C65 C64 C63 119.1(3)
C64 C65 C66 120.6(3)
C61 C66 C65 120.6(3)
C76 C71 C72 120.3(6)
C73 C72 C71 120.0(6)
C74 C73 C72 119.6(6)
C73 C74 C75 118.8(5)
C76 C75 C74 120.8(5)
C71 C76 C75 120.4(6)
C82 C81 C86 121.0(5)
C81 C82 C83 119.8(5)
C82 C83 C84 120.6(5)
C85 C84 C83 120.8(5)
C84 C85 C86 119.5(5)
C85 C86 C81 118.2(5)

loop_
_geom_bond_atom_site_label_1
_geom_bond_atom_site_label_2
_geom_bond_distance
Os1 C1 1.788(3)
Os1 C5 2.013(3)
Os1 P2 2.425(2)
Os1 P1 2.425(2)
Os1 Cl1 2.455(3)
Os1 Cl2 2.474(2)
P1 C21 1.831(3)
P1 C31 1.836(3)
P1 C11 1.836(3)
P2 C41 1.831(3)
P2 C61 1.836(3)
P2 C51 1.837(3)
Si1 C9 1.851(4)
Si1 C8 1.853(4)
Si1 C7 1.862(4)
Si1 C2 1.916(3)
O1 N1 1.215(3)
O2 N1 1.242(3)
N1 C4 1.482(4)
C1 C2 1.375(4)
C2 C3 1.410(4)
C3 C4 1.440(4)
C3 C6 1.511(4)
C4 C5 1.366(4)
C11 C16 1.388(4)
C11 C12 1.390(4)
C12 C13 1.392(4)
C13 C14 1.369(5)
C14 C15 1.373(5)
C15 C16 1.397(4)
C21 C22 1.380(4)
C21 C26 1.408(4)
C22 C23 1.384(4)
C23 C24 1.381(5)
C24 C25 1.380(4)
C25 C26 1.376(4)
C31 C36 1.380(4)
C31 C32 1.387(4)
C32 C33 1.399(4)
C33 C34 1.361(5)
C34 C35 1.369(5)
C35 C36 1.385(4)
C41 C46 1.387(4)
C41 C42 1.397(4)
C42 C43 1.383(4)
C43 C44 1.380(5)
C44 C45 1.369(5)
C45 C46 1.391(5)
C51 C52 1.384(4)
C51 C56 1.386(4)
C52 C53 1.384(4)
C53 C54 1.362(5)
C54 C55 1.372(5)
C55 C56 1.380(4)
C61 C66 1.384(4)
C61 C62 1.390(4)
C62 C63 1.381(4)
C63 C64 1.382(4)
C64 C65 1.372(4)
C65 C66 1.394(4)
C71 C76 1.325(7)
C71 C72 1.373(8)
C72 C73 1.368(8)
C73 C74 1.364(7)
C74 C75 1.375(7)
C75 C76 1.356(7)
C81 C82 1.320(7)
C81 C86 1.392(8)
C82 C83 1.347(6)
C83 C84 1.350(6)
C84 C85 1.339(7)
C85 C86 1.372(7)
